data_4130106
loop_
_publ_author_name
'Kisu, Haruki'
'Sakaino, Hirotoshi'
'Ito, Fumihiro'
'Yamashita, Makoto'
'Nozaki, Kyoko'

_publ_section_title
;
 A Qualitative Analysis of a &quot;Bora-Brook Rearrangement&quot;: The
 Ambident Reactivity of Boryl-Substituted Alkoxide Including the
 Carbon-to-Oxygen Migration of a Boryl Group.
;
_journal_issue 10
_journal_name_full 'Journal of the American Chemical Society'
_journal_page_first 3548
_journal_page_last 3552
_journal_paper_doi 10.1021/jacs.6b00283
_journal_volume 138
_journal_year 2016
_chemical_formula_moiety 'C66 H88 B2 Li2 N4 O2, C7 H8'
_chemical_formula_sum 'C73 H96 B2 Li2 N4 O2'
_chemical_formula_weight 1097.03
_space_group_crystal_system monoclinic
_space_group_IT_number 15
_space_group_name_Hall '-C 2yc'
_space_group_name_H-M_alt 'C 1 2/c 1'
_atom_sites_solution_hydrogens geom
_audit_creation_method SHELXL-2014
_cell_angle_alpha 90
_cell_angle_beta 117.341(10)
_cell_angle_gamma 90
_cell_formula_units_Z 4
_cell_length_a 20.625(12)
_cell_length_b 20.977(10)
_cell_length_c 17.100(9)
_cell_measurement_reflns_used 8258
_cell_measurement_temperature 93.1500
_cell_measurement_theta_max 31.1351
_cell_measurement_theta_min 2.3120
_cell_volume 6572(6)
_computing_cell_refinement 'RIGAKU CrystalClear'
_computing_data_collection 'RIGAKU CrystalClear'
_computing_data_reduction 'RIGAKU CrystalClear'
_computing_molecular_graphics 'Yadokari-XG 2009(Wakita Nemoto et al.)'
_computing_publication_material 'Yadokari-XG 2009(Wakita,Nemoto et al.)'
_computing_structure_refinement 'SHELXL-2014 (Sheldrick, 2014)'
_computing_structure_solution SIR-2004
_diffrn_ambient_temperature 93(2)
_diffrn_detector_area_resol_mean 28.5714
_diffrn_measured_fraction_theta_full 0.972
_diffrn_measured_fraction_theta_max 0.998
_diffrn_measurement_device_type 'Rigaku VariMax Saturn'
_diffrn_measurement_method 'omega scans'
_diffrn_radiation_monochromator Confocal
_diffrn_radiation_source 'rotating-anode X-ray tube'
_diffrn_radiation_type MoK\a
_diffrn_radiation_wavelength 0.71075
_diffrn_reflns_av_R_equivalents 0.0853
_diffrn_reflns_av_unetI/netI 0.0836
_diffrn_reflns_Laue_measured_fraction_full 0.972
_diffrn_reflns_Laue_measured_fraction_max 0.998
_diffrn_reflns_limit_h_max 19
_diffrn_reflns_limit_h_min -24
_diffrn_reflns_limit_k_max 24
_diffrn_reflns_limit_k_min -24
_diffrn_reflns_limit_l_max 20
_diffrn_reflns_limit_l_min -20
_diffrn_reflns_number 21611
_diffrn_reflns_point_group_measured_fraction_full 0.972
_diffrn_reflns_point_group_measured_fraction_max 0.998
_diffrn_reflns_theta_full 25.242
_diffrn_reflns_theta_max 24.999
_diffrn_reflns_theta_min 3.118
_exptl_absorpt_coefficient_mu 0.065
_exptl_absorpt_correction_T_max 1.0000
_exptl_absorpt_correction_T_min 0.7843
_exptl_absorpt_correction_type multi-scan
_exptl_absorpt_process_details 'Jacobson, R. (1998) Private communication'
_exptl_crystal_colour Colorless
_exptl_crystal_density_diffrn 1.109
_exptl_crystal_description Block
_exptl_crystal_F_000 2376
_exptl_crystal_size_max 0.250
_exptl_crystal_size_mid 0.200
_exptl_crystal_size_min 0.100
_refine_diff_density_max 0.219
_refine_diff_density_min -0.262
_refine_diff_density_rms 0.055
_refine_ls_extinction_method none
_refine_ls_goodness_of_fit_ref 1.204
_refine_ls_hydrogen_treatment constr
_refine_ls_matrix_type full
_refine_ls_number_parameters 414
_refine_ls_number_reflns 5790
_refine_ls_number_restraints 99
_refine_ls_restrained_S_all 1.200
_refine_ls_R_factor_all 0.1352
_refine_ls_R_factor_gt 0.1003
_refine_ls_shift/su_max 0.000
_refine_ls_shift/su_mean 0.000
_refine_ls_structure_factor_coef Fsqd
_refine_ls_weighting_details 'w=1/[\s^2^(Fo^2^)+(0.0815P)^2^+3.1580P] where P=(Fo^2^+2Fc^2^)/3'
_refine_ls_weighting_scheme calc
_refine_ls_wR_factor_gt 0.2066
_refine_ls_wR_factor_ref 0.2287
_reflns_Friedel_coverage 0.000
_reflns_number_gt 4160
_reflns_number_total 5790
_reflns_threshold_expression 'I > 2\s(I)'
_cod_data_source_file ja6b00283_si_002.cif
_cod_data_source_block 9a_2-tol
_cod_depositor_comments
;
The following automatic conversions were performed:

data item '_exptl_absorpt_correction_type' value 'Multi-scan' was
changed to 'multi-scan' in accordance with the
/home/saulius/struct/COD-crude-data/automatic-downloads/DataCite-retrospective/ACS/depositions/lib/dictionaries/cif_core.dic
dictionary named 'cif_core.dic' version 2.4.2 last updated on
2011-04-26.

Automatic conversion script
Id: cif_fix_values 6909 2019-04-08 15:41:33Z antanas 
;
_cod_original_sg_symbol_H-M 'C 2/c'
_cod_database_code 4130106
_shelx_space_group_comment
;
The symmetry employed for this shelxl refinement is uniquely defined
by the following loop, which should always be used as a source of
symmetry information in preference to the above space-group names.
They are only intended as comments.
;
_shelx_estimated_absorpt_t_min 0.984
_shelx_estimated_absorpt_t_max 0.994
_shelxl_version_number 2014-3

loop_
_space_group_symop_operation_xyz
'x, y, z'
'-x, y, -z+1/2'
'x+1/2, y+1/2, z'
'-x+1/2, y+1/2, -z+1/2'
'-x, -y, -z'
'x, -y, z-1/2'
'-x+1/2, -y+1/2, -z'
'x+1/2, -y+1/2, z-1/2'

loop_
_atom_site_label
_atom_site_type_symbol
_atom_site_fract_x
_atom_site_fract_y
_atom_site_fract_z
_atom_site_U_iso_or_equiv
_atom_site_adp_type
_atom_site_occupancy
_atom_site_site_symmetry_order
_atom_site_calc_flag
_atom_site_refinement_flags_posn
_atom_site_refinement_flags_adp
_atom_site_refinement_flags_occupancy
_atom_site_disorder_assembly
_atom_site_disorder_group
B1 B 0.77093(19) 0.13639(19) 0.6802(2) 0.0269(9) Uani 1 1 d . . . . .
N1 N 0.76660(15) 0.10280(13) 0.75013(17) 0.0304(7) Uani 1 1 d . . . . .
C1 C 0.7867(2) 0.03554(17) 0.7515(2) 0.0376(9) Uani 1 1 d . . . . .
H1 H 0.7439 0.0076 0.7367 0.045 Uiso 1 1 calc R U . . .
H1A H 0.8258 0.0235 0.8103 0.045 Uiso 1 1 calc R U . . .
C2 C 0.81358(19) 0.03016(16) 0.6815(2) 0.0328(8) Uani 1 1 d . . . . .
H2 H 0.8666 0.0210 0.7093 0.039 Uiso 1 1 calc R U . . .
H2A H 0.7873 -0.0042 0.6390 0.039 Uiso 1 1 calc R U . . .
N2 N 0.79766(14) 0.09294(12) 0.63708(16) 0.0275(6) Uani 1 1 d . . . . .
C3 C 0.74648(18) 0.20833(15) 0.6518(2) 0.0278(8) Uani 1 1 d . . . . .
H3 H 0.6941 0.2114 0.6387 0.033 Uiso 1 1 calc R U . . .
O1 O 0.74990(13) 0.22597(10) 0.57414(14) 0.0328(6) Uani 1 1 d . . . . .
Li1 Li 0.7450(3) 0.3024(3) 0.5221(4) 0.0370(14) Uani 1 1 d . . . . .
C4 C 0.78880(18) 0.25558(15) 0.7266(2) 0.0287(8) Uani 1 1 d . . . . .
C5 C 0.85621(19) 0.27978(17) 0.7394(2) 0.0368(9) Uani 1 1 d . . . . .
H5 H 0.8769 0.2646 0.7034 0.044 Uiso 1 1 calc R U . . .
C6 C 0.8937(2) 0.32516(19) 0.8030(3) 0.0471(10) Uani 1 1 d . . . . .
H6 H 0.9397 0.3402 0.8106 0.057 Uiso 1 1 calc R U . . .
C7 C 0.8644(2) 0.34889(19) 0.8557(2) 0.0486(11) Uani 1 1 d . . . . .
H7 H 0.8893 0.3811 0.8981 0.058 Uiso 1 1 calc R U . . .
C8 C 0.7982(2) 0.32485(18) 0.8457(2) 0.0459(10) Uani 1 1 d . . . . .
H8 H 0.7780 0.3400 0.8822 0.055 Uiso 1 1 calc R U . . .
C9 C 0.7615(2) 0.27860(17) 0.7823(2) 0.0366(9) Uani 1 1 d . . . . .
H9 H 0.7167 0.2622 0.7768 0.044 Uiso 1 1 calc R U . . .
C10 C 0.73362(19) 0.12371(16) 0.8037(2) 0.0322(8) Uani 1 1 d . . . . .
C11 C 0.77750(19) 0.13846(16) 0.8932(2) 0.0330(8) Uani 1 1 d . . . . .
C12 C 0.7443(2) 0.16309(18) 0.9416(2) 0.0411(9) Uani 1 1 d . . . . .
H12 H 0.7736 0.1739 1.0017 0.049 Uiso 1 1 calc R U . . .
C13 C 0.6697(2) 0.1721(2) 0.9039(2) 0.0472(10) Uani 1 1 d . . . . .
H13 H 0.6482 0.1899 0.9375 0.057 Uiso 1 1 calc R U . . .
C14 C 0.6267(2) 0.1550(2) 0.8174(2) 0.0483(11) Uani 1 1 d . . . . .
H14 H 0.5754 0.1604 0.7925 0.058 Uiso 1 1 calc R U . . .
C15 C 0.65693(19) 0.12998(18) 0.7651(2) 0.0373(9) Uani 1 1 d . . . . .
C16 C 0.85981(19) 0.12696(17) 0.9382(2) 0.0351(9) Uani 1 1 d . . . . .
H16 H 0.8740 0.1169 0.8910 0.042 Uiso 1 1 calc R U . . .
C17 C 0.8787(2) 0.0686(2) 0.9987(3) 0.0567(12) Uani 1 1 d . . . . .
H17 H 0.8670 0.0774 1.0470 0.085 Uiso 1 1 calc R U . . .
H17A H 0.9309 0.0593 1.0228 0.085 Uiso 1 1 calc R U . . .
H17B H 0.8504 0.0318 0.9650 0.085 Uiso 1 1 calc R U . . .
C18 C 0.9041(2) 0.18554(19) 0.9881(3) 0.0481(10) Uani 1 1 d . . . . .
H18 H 0.8926 0.2215 0.9473 0.072 Uiso 1 1 calc R U . . .
H18A H 0.9563 0.1759 1.0135 0.072 Uiso 1 1 calc R U . . .
H18B H 0.8916 0.1966 1.0352 0.072 Uiso 1 1 calc R U . . .
C19 C 0.6069(2) 0.1100(2) 0.6702(2) 0.0435(10) Uani 1 1 d . . . . .
H19 H 0.6377 0.1068 0.6391 0.052 Uiso 1 1 calc R U . . .
C20 C 0.5454(2) 0.1579(2) 0.6187(3) 0.0573(12) Uani 1 1 d . . . . .
H20 H 0.5113 0.1591 0.6439 0.086 Uiso 1 1 calc R U . . .
H20A H 0.5193 0.1448 0.5568 0.086 Uiso 1 1 calc R U . . .
H20B H 0.5663 0.2004 0.6224 0.086 Uiso 1 1 calc R U . . .
C21 C 0.5747(3) 0.0436(2) 0.6681(3) 0.0665(13) Uani 1 1 d . . . . .
H21 H 0.6144 0.0135 0.7011 0.100 Uiso 1 1 calc R U . . .
H21A H 0.5476 0.0292 0.6069 0.100 Uiso 1 1 calc R U . . .
H21B H 0.5418 0.0457 0.6949 0.100 Uiso 1 1 calc R U . . .
C22 C 0.79424(18) 0.09489(15) 0.5515(2) 0.0283(8) Uani 1 1 d . . . . .
C23 C 0.72873(18) 0.07619(15) 0.4775(2) 0.0299(8) Uani 1 1 d . . . . .
C24 C 0.7252(2) 0.07945(16) 0.3938(2) 0.0346(8) Uani 1 1 d . . . . .
H24 H 0.6814 0.0674 0.3437 0.041 Uiso 1 1 calc R U . . .
C25 C 0.7843(2) 0.09993(16) 0.3828(2) 0.0365(9) Uani 1 1 d . . . . .
H25 H 0.7809 0.1020 0.3255 0.044 Uiso 1 1 calc R U . . .
C26 C 0.8481(2) 0.11728(16) 0.4555(2) 0.0355(9) Uani 1 1 d . . . . .
H26 H 0.8886 0.1308 0.4474 0.043 Uiso 1 1 calc R U . . .
C27 C 0.85474(18) 0.11542(15) 0.5407(2) 0.0298(8) Uani 1 1 d . . . . .
C28 C 0.66175(19) 0.05394(17) 0.4862(2) 0.0364(9) Uani 1 1 d . . . . .
H28 H 0.6751 0.0537 0.5503 0.044 Uiso 1 1 calc R U . . .
C29 C 0.5981(2) 0.1008(2) 0.4404(3) 0.0550(11) Uani 1 1 d . . . . .
H29 H 0.6130 0.1432 0.4664 0.082 Uiso 1 1 calc R U . . .
H29A H 0.5562 0.0863 0.4482 0.082 Uiso 1 1 calc R U . . .
H29B H 0.5844 0.1026 0.3775 0.082 Uiso 1 1 calc R U . . .
C30 C 0.6402(2) -0.0141(2) 0.4516(3) 0.0556(11) Uani 1 1 d . . . . .
H30 H 0.6245 -0.0149 0.3881 0.083 Uiso 1 1 calc R U . . .
H30A H 0.6001 -0.0285 0.4628 0.083 Uiso 1 1 calc R U . . .
H30B H 0.6822 -0.0425 0.4817 0.083 Uiso 1 1 calc R U . . .
C31 C 0.92614(19) 0.13560(18) 0.6181(2) 0.0395(9) Uani 1 1 d . . . . .
H31 H 0.9189 0.1358 0.6721 0.047 Uiso 1 1 calc R U . . .
C32 C 0.9867(2) 0.0877(2) 0.6327(3) 0.0573(12) Uani 1 1 d . . . . .
H32 H 0.9726 0.0454 0.6439 0.086 Uiso 1 1 calc R U . . .
H32A H 1.0321 0.1010 0.6834 0.086 Uiso 1 1 calc R U . . .
H32B H 0.9942 0.0861 0.5801 0.086 Uiso 1 1 calc R U . . .
C33 C 0.9484(2) 0.2031(2) 0.6053(3) 0.0549(12) Uani 1 1 d . . . . .
H33 H 0.9601 0.2032 0.5558 0.082 Uiso 1 1 calc R U . . .
H33A H 0.9914 0.2166 0.6589 0.082 Uiso 1 1 calc R U . . .
H33B H 0.9080 0.2326 0.5929 0.082 Uiso 1 1 calc R U . . .
C34 C 0.4087(6) 0.3784(5) 0.7793(8) 0.0424(19) Uani 0.5 1 d . U P A -1
H34 H 0.4029 0.3392 0.8067 0.064 Uiso 0.5 1 calc R U P A -1
H34A H 0.4186 0.4142 0.8201 0.064 Uiso 0.5 1 calc R U P A -1
H34B H 0.3639 0.3868 0.7250 0.064 Uiso 0.5 1 calc R U P A -1
C35 C 0.4718(4) 0.3706(4) 0.7579(5) 0.0374(13) Uani 0.5 1 d . U P A -1
C36 C 0.5117(5) 0.3132(4) 0.7768(4) 0.0449(15) Uani 0.5 1 d . U P A -1
H36 H 0.4987 0.2782 0.8020 0.054 Uiso 0.5 1 calc R U P A -1
C37 C 0.5699(4) 0.3086(4) 0.7581(5) 0.0493(15) Uani 0.5 1 d . U P A -1
H37 H 0.5979 0.2704 0.7732 0.059 Uiso 0.5 1 calc R U P A -1
C38 C 0.5885(7) 0.3558(5) 0.7195(8) 0.0466(17) Uani 0.5 1 d . U P A -1
H38 H 0.6278 0.3502 0.7056 0.056 Uiso 0.5 1 calc R U P A -1
C39 C 0.5497(4) 0.4133(4) 0.6995(5) 0.0393(13) Uani 0.5 1 d . U P A -1
H39 H 0.5628 0.4476 0.6734 0.047 Uiso 0.5 1 calc R U P A -1
C40 C 0.4911(4) 0.4191(3) 0.7191(4) 0.0369(13) Uani 0.5 1 d . U P A -1
H40 H 0.4640 0.4577 0.7050 0.044 Uiso 0.5 1 calc R U P A -1

loop_
_atom_site_aniso_label
_atom_site_aniso_U_11
_atom_site_aniso_U_22
_atom_site_aniso_U_33
_atom_site_aniso_U_23
_atom_site_aniso_U_13
_atom_site_aniso_U_12
B1 0.0229(19) 0.036(2) 0.0199(19) -0.0019(16) 0.0081(16) -0.0016(17)
N1 0.0365(16) 0.0297(16) 0.0301(16) 0.0035(12) 0.0198(14) -0.0005(13)
C1 0.047(2) 0.033(2) 0.038(2) 0.0065(16) 0.0239(19) 0.0042(17)
C2 0.041(2) 0.0270(19) 0.034(2) 0.0081(15) 0.0205(17) 0.0014(16)
N2 0.0334(15) 0.0268(15) 0.0260(15) 0.0043(12) 0.0168(13) 0.0031(12)
C3 0.0310(18) 0.0296(19) 0.0255(18) 0.0016(14) 0.0152(15) 0.0003(15)
O1 0.0506(15) 0.0267(13) 0.0270(12) 0.0025(10) 0.0228(12) 0.0019(11)
Li1 0.048(4) 0.033(3) 0.033(3) 0.000(3) 0.021(3) 0.002(3)
C4 0.0358(19) 0.0264(18) 0.0253(18) 0.0050(14) 0.0152(16) 0.0050(15)
C5 0.038(2) 0.032(2) 0.038(2) 0.0011(16) 0.0145(18) 0.0016(16)
C6 0.041(2) 0.041(2) 0.048(2) -0.001(2) 0.011(2) -0.0030(19)
C7 0.064(3) 0.039(2) 0.032(2) -0.0026(18) 0.013(2) 0.003(2)
C8 0.072(3) 0.036(2) 0.031(2) -0.0016(17) 0.026(2) 0.009(2)
C9 0.048(2) 0.034(2) 0.032(2) 0.0068(16) 0.0218(18) 0.0061(17)
C10 0.040(2) 0.0314(19) 0.034(2) 0.0066(15) 0.0242(17) 0.0004(16)
C11 0.043(2) 0.034(2) 0.0273(19) 0.0062(15) 0.0205(17) 0.0012(17)
C12 0.048(2) 0.052(3) 0.028(2) 0.0018(17) 0.0209(18) -0.0004(19)
C13 0.050(2) 0.065(3) 0.039(2) -0.003(2) 0.031(2) 0.002(2)
C14 0.040(2) 0.072(3) 0.042(2) -0.001(2) 0.026(2) -0.001(2)
C15 0.036(2) 0.048(2) 0.034(2) 0.0054(17) 0.0216(17) -0.0014(18)
C16 0.036(2) 0.042(2) 0.0273(19) 0.0050(16) 0.0148(16) 0.0061(17)
C17 0.058(3) 0.056(3) 0.057(3) 0.022(2) 0.027(2) 0.013(2)
C18 0.042(2) 0.049(3) 0.046(2) -0.0082(19) 0.014(2) -0.0008(19)
C19 0.038(2) 0.062(3) 0.036(2) 0.0000(19) 0.0214(18) -0.0019(19)
C20 0.043(2) 0.088(4) 0.039(2) -0.001(2) 0.018(2) 0.007(2)
C21 0.063(3) 0.078(3) 0.055(3) -0.009(2) 0.024(2) -0.024(3)
C22 0.0382(19) 0.0200(17) 0.0281(18) 0.0018(14) 0.0163(16) 0.0024(15)
C23 0.0342(19) 0.0239(18) 0.0328(19) 0.0021(15) 0.0165(17) 0.0043(15)
C24 0.045(2) 0.0294(19) 0.0257(19) -0.0005(15) 0.0135(17) 0.0050(17)
C25 0.058(2) 0.0277(19) 0.034(2) -0.0002(16) 0.030(2) 0.0038(18)
C26 0.048(2) 0.0289(19) 0.040(2) -0.0022(16) 0.0292(19) -0.0043(17)
C27 0.039(2) 0.0276(18) 0.0300(18) -0.0017(15) 0.0215(17) -0.0015(15)
C28 0.034(2) 0.043(2) 0.033(2) -0.0031(17) 0.0164(17) -0.0019(17)
C29 0.041(2) 0.065(3) 0.060(3) 0.008(2) 0.024(2) 0.013(2)
C30 0.050(3) 0.051(3) 0.069(3) -0.014(2) 0.029(2) -0.017(2)
C31 0.039(2) 0.047(2) 0.040(2) -0.0100(18) 0.0248(18) -0.0061(18)
C32 0.035(2) 0.082(3) 0.052(3) -0.017(2) 0.018(2) 0.002(2)
C33 0.066(3) 0.056(3) 0.061(3) -0.026(2) 0.044(2) -0.025(2)
C34 0.043(3) 0.044(4) 0.046(3) 0.007(3) 0.025(2) 0.001(3)
C35 0.041(2) 0.039(2) 0.037(2) 0.000(2) 0.0215(19) -0.001(2)
C36 0.050(3) 0.041(2) 0.045(3) 0.002(2) 0.023(2) 0.003(2)
C37 0.054(3) 0.045(3) 0.053(3) 0.005(2) 0.028(2) 0.007(2)
C38 0.050(3) 0.045(3) 0.051(3) 0.004(3) 0.028(2) 0.006(2)
C39 0.045(3) 0.039(3) 0.038(3) 0.002(2) 0.022(2) -0.002(2)
C40 0.042(2) 0.035(2) 0.036(3) -0.0028(19) 0.020(2) -0.001(2)

loop_
_atom_type_symbol
_atom_type_description
_atom_type_scat_dispersion_real
_atom_type_scat_dispersion_imag
_atom_type_scat_source
C C 0.0033 0.0016 'International Tables Vol C Tables 4.2.6.8 and 6.1.1.4'
H H 0.0000 0.0000 'International Tables Vol C Tables 4.2.6.8 and 6.1.1.4'
B B 0.0013 0.0007 'International Tables Vol C Tables 4.2.6.8 and 6.1.1.4'
Li Li -0.0003 0.0001 'International Tables Vol C Tables 4.2.6.8 and 6.1.1.4'
N N 0.0061 0.0033 'International Tables Vol C Tables 4.2.6.8 and 6.1.1.4'
O O 0.0106 0.0060 'International Tables Vol C Tables 4.2.6.8 and 6.1.1.4'

loop_
_geom_angle_atom_site_label_1
_geom_angle_atom_site_label_2
_geom_angle_atom_site_label_3
_geom_angle
_geom_angle_site_symmetry_1
_geom_angle_site_symmetry_3
N1 B1 N2 107.7(3) . .
N1 B1 C3 126.1(3) . .
N2 B1 C3 126.1(3) . .
B1 N1 C10 127.9(3) . .
B1 N1 C1 111.3(3) . .
C10 N1 C1 119.7(3) . .
N1 C1 C2 104.9(3) . .
N2 C2 C1 105.1(3) . .
B1 N2 C22 131.1(3) . .
B1 N2 C2 110.4(3) . .
C22 N2 C2 116.4(2) . .
O1 C3 C4 111.1(3) . .
O1 C3 B1 112.9(3) . .
C4 C3 B1 112.2(3) . .
C3 O1 Li1 145.5(3) . 7_656
C3 O1 Li1 132.7(3) . .
Li1 O1 Li1 81.8(3) 7_656 .
O1 Li1 O1 98.2(3) 7_656 .
O1 Li1 Li1 49.4(2) 7_656 7_656
O1 Li1 Li1 48.8(2) . 7_656
O1 Li1 C22 88.0(2) 7_656 7_656
O1 Li1 C22 164.8(3) . 7_656
Li1 Li1 C22 135.5(4) 7_656 7_656
O1 Li1 C27 102.5(3) 7_656 7_656
O1 Li1 C27 131.8(3) . 7_656
Li1 Li1 C27 132.4(4) 7_656 7_656
C22 Li1 C27 33.03(13) 7_656 7_656
O1 Li1 C23 103.1(3) 7_656 7_656
O1 Li1 C23 154.0(3) . 7_656
Li1 Li1 C23 149.5(4) 7_656 7_656
C22 Li1 C23 32.47(13) 7_656 7_656
C27 Li1 C23 57.25(16) 7_656 7_656
O1 Li1 C26 132.7(3) 7_656 7_656
O1 Li1 C26 111.3(3) . 7_656
Li1 Li1 C26 142.6(4) 7_656 7_656
C22 Li1 C26 55.62(16) 7_656 7_656
C27 Li1 C26 30.81(12) 7_656 7_656
C23 Li1 C26 63.36(17) 7_656 7_656
O1 Li1 C24 132.4(3) 7_656 7_656
O1 Li1 C24 125.7(3) . 7_656
Li1 Li1 C24 163.8(4) 7_656 7_656
C22 Li1 C24 54.77(16) 7_656 7_656
C27 Li1 C24 63.54(17) 7_656 7_656
C23 Li1 C24 29.84(12) 7_656 7_656
C26 Li1 C24 51.50(15) 7_656 7_656
C9 C4 C5 116.8(3) . .
C9 C4 C3 122.6(3) . .
C5 C4 C3 120.6(3) . .
C6 C5 C4 121.9(4) . .
C5 C6 C7 120.4(4) . .
C6 C7 C8 119.0(4) . .
C7 C8 C9 120.1(4) . .
C8 C9 C4 121.8(4) . .
C11 C10 C15 120.7(3) . .
C11 C10 N1 120.2(3) . .
C15 C10 N1 119.1(3) . .
C12 C11 C10 118.8(3) . .
C12 C11 C16 119.7(3) . .
C10 C11 C16 121.6(3) . .
C13 C12 C11 121.3(3) . .
C14 C13 C12 119.7(3) . .
C13 C14 C15 121.7(4) . .
C14 C15 C10 117.7(3) . .
C14 C15 C19 119.9(3) . .
C10 C15 C19 122.4(3) . .
C11 C16 C17 110.2(3) . .
C11 C16 C18 113.2(3) . .
C17 C16 C18 111.3(3) . .
C15 C19 C21 110.3(3) . .
C15 C19 C20 114.0(3) . .
C21 C19 C20 110.2(4) . .
C27 C22 C23 120.3(3) . .
C27 C22 N2 120.7(3) . .
C23 C22 N2 118.9(3) . .
C27 C22 Li1 76.5(2) . 7_656
C23 C22 Li1 80.2(2) . 7_656
N2 C22 Li1 113.7(2) . 7_656
C24 C23 C22 118.7(3) . .
C24 C23 C28 119.3(3) . .
C22 C23 C28 122.0(3) . .
C24 C23 Li1 82.4(2) . 7_656
C22 C23 Li1 67.4(2) . 7_656
C28 C23 Li1 119.6(2) . 7_656
C25 C24 C23 121.2(3) . .
C25 C24 Li1 78.2(2) . 7_656
C23 C24 Li1 67.7(2) . 7_656
C26 C25 C24 119.6(3) . .
C25 C26 C27 121.8(3) . .
C25 C26 Li1 81.2(2) . 7_656
C27 C26 Li1 66.9(2) . 7_656
C26 C27 C22 118.4(3) . .
C26 C27 C31 119.4(3) . .
C22 C27 C31 122.2(3) . .
C26 C27 Li1 82.3(2) . 7_656
C22 C27 Li1 70.5(2) . 7_656
C31 C27 Li1 117.2(3) . 7_656
C23 C28 C30 111.2(3) . .
C23 C28 C29 110.8(3) . .
C30 C28 C29 111.8(3) . .
C27 C31 C32 110.5(3) . .
C27 C31 C33 111.5(3) . .
C32 C31 C33 110.7(3) . .
C40 C35 C36 118.3(7) . .
C40 C35 C34 120.7(7) . .
C36 C35 C34 120.9(7) . .
C37 C36 C35 119.1(7) . .
C38 C37 C36 122.5(9) . .
C37 C38 C39 119.7(11) . .
C40 C39 C38 118.4(8) . .
C35 C40 C39 121.8(7) . .

loop_
_geom_bond_atom_site_label_1
_geom_bond_atom_site_label_2
_geom_bond_distance
_geom_bond_site_symmetry_2
B1 N1 1.426(4) .
B1 N2 1.432(4) .
B1 C3 1.595(5) .
N1 C10 1.438(4) .
N1 C1 1.467(4) .
C1 C2 1.537(4) .
C2 N2 1.480(4) .
N2 C22 1.432(4) .
C3 O1 1.411(4) .
C3 C4 1.535(5) .
O1 Li1 1.799(6) 7_656
O1 Li1 1.813(6) .
Li1 O1 1.799(6) 7_656
Li1 Li1 2.365(12) 7_656
Li1 C22 2.439(7) 7_656
Li1 C27 2.516(7) 7_656
Li1 C23 2.604(7) 7_656
Li1 C26 2.711(7) 7_656
Li1 C24 2.788(7) 7_656
C4 C9 1.396(4) .
C4 C5 1.400(5) .
C5 C6 1.384(5) .
C6 C7 1.386(5) .
C7 C8 1.390(6) .
C8 C9 1.391(5) .
C10 C11 1.409(5) .
C10 C15 1.413(5) .
C11 C12 1.393(5) .
C11 C16 1.527(5) .
C12 C13 1.381(5) .
C13 C14 1.377(5) .
C14 C15 1.406(5) .
C15 C19 1.528(5) .
C16 C17 1.533(5) .
C16 C18 1.535(5) .
C19 C21 1.537(6) .
C19 C20 1.539(6) .
C22 C27 1.410(4) .
C22 C23 1.418(5) .
C22 Li1 2.439(7) 7_656
C23 C24 1.400(4) .
C23 C28 1.529(5) .
C23 Li1 2.603(7) 7_656
C24 C25 1.384(5) .
C24 Li1 2.788(7) 7_656
C25 C26 1.381(5) .
C26 C27 1.401(5) .
C26 Li1 2.711(7) 7_656
C27 C31 1.520(5) .
C27 Li1 2.516(7) 7_656
C28 C30 1.531(5) .
C28 C29 1.536(5) .
C31 C32 1.532(5) .
C31 C33 1.535(5) .
C34 C35 1.513(13) .
C35 C40 1.371(9) .
C35 C36 1.410(10) .
C36 C37 1.380(11) .
C37 C38 1.340(13) .
C38 C39 1.402(13) .
C39 C40 1.398(10) .

loop_
_geom_torsion_atom_site_label_1
_geom_torsion_atom_site_label_2
_geom_torsion_atom_site_label_3
_geom_torsion_atom_site_label_4
_geom_torsion
_geom_torsion_site_symmetry_1
_geom_torsion_site_symmetry_4
N2 B1 N1 C10 -170.6(3) . .
C3 B1 N1 C10 6.4(5) . .
N2 B1 N1 C1 -3.1(4) . .
C3 B1 N1 C1 174.0(3) . .
B1 N1 C1 C2 6.5(4) . .
C10 N1 C1 C2 175.3(3) . .
N1 C1 C2 N2 -7.3(4) . .
N1 B1 N2 C22 160.8(3) . .
C3 B1 N2 C22 -16.3(5) . .
N1 B1 N2 C2 -2.0(4) . .
C3 B1 N2 C2 -179.0(3) . .
C1 C2 N2 B1 5.8(4) . .
C1 C2 N2 C22 -159.7(3) . .
N1 B1 C3 O1 -173.4(3) . .
N2 B1 C3 O1 3.1(5) . .
N1 B1 C3 C4 60.1(4) . .
N2 B1 C3 C4 -123.3(3) . .
C4 C3 O1 Li1 144.4(5) . 7_656
B1 C3 O1 Li1 17.3(6) . 7_656
C4 C3 O1 Li1 -40.2(5) . .
B1 C3 O1 Li1 -167.3(3) . .
C3 O1 Li1 O1 -177.3(3) . 7_656
Li1 O1 Li1 O1 -0.004(1) 7_656 7_656
C3 O1 Li1 Li1 -177.3(3) . 7_656
C3 O1 Li1 C22 -64.2(13) . 7_656
Li1 O1 Li1 C22 113.2(13) 7_656 7_656
C3 O1 Li1 C27 -62.4(5) . 7_656
Li1 O1 Li1 C27 114.9(5) 7_656 7_656
C3 O1 Li1 C23 37.7(9) . 7_656
Li1 O1 Li1 C23 -144.9(9) 7_656 7_656
C3 O1 Li1 C26 -35.0(5) . 7_656
Li1 O1 Li1 C26 142.4(4) 7_656 7_656
C3 O1 Li1 C24 22.2(6) . 7_656
Li1 O1 Li1 C24 -160.5(5) 7_656 7_656
O1 C3 C4 C9 136.2(3) . .
B1 C3 C4 C9 -96.4(4) . .
O1 C3 C4 C5 -41.0(4) . .
B1 C3 C4 C5 86.4(4) . .
C9 C4 C5 C6 -1.1(5) . .
C3 C4 C5 C6 176.2(3) . .
C4 C5 C6 C7 -0.9(6) . .
C5 C6 C7 C8 2.2(6) . .
C6 C7 C8 C9 -1.3(6) . .
C7 C8 C9 C4 -0.8(5) . .
C5 C4 C9 C8 2.0(5) . .
C3 C4 C9 C8 -175.3(3) . .
B1 N1 C10 C11 -110.4(4) . .
C1 N1 C10 C11 83.0(4) . .
B1 N1 C10 C15 68.8(5) . .
C1 N1 C10 C15 -97.8(4) . .
C15 C10 C11 C12 -3.9(5) . .
N1 C10 C11 C12 175.3(3) . .
C15 C10 C11 C16 175.0(3) . .
N1 C10 C11 C16 -5.8(5) . .
C10 C11 C12 C13 1.2(5) . .
C16 C11 C12 C13 -177.8(4) . .
C11 C12 C13 C14 1.6(6) . .
C12 C13 C14 C15 -1.6(6) . .
C13 C14 C15 C10 -1.1(6) . .
C13 C14 C15 C19 178.3(4) . .
C11 C10 C15 C14 3.8(5) . .
N1 C10 C15 C14 -175.3(3) . .
C11 C10 C15 C19 -175.5(3) . .
N1 C10 C15 C19 5.3(5) . .
C12 C11 C16 C17 73.4(4) . .
C10 C11 C16 C17 -105.5(4) . .
C12 C11 C16 C18 -51.9(4) . .
C10 C11 C16 C18 129.2(3) . .
C14 C15 C19 C21 -80.7(5) . .
C10 C15 C19 C21 98.6(4) . .
C14 C15 C19 C20 43.9(5) . .
C10 C15 C19 C20 -136.8(4) . .
B1 N2 C22 C27 99.8(4) . .
C2 N2 C22 C27 -98.3(4) . .
B1 N2 C22 C23 -79.8(4) . .
C2 N2 C22 C23 82.1(4) . .
B1 N2 C22 Li1 11.9(5) . 7_656
C2 N2 C22 Li1 173.8(3) . 7_656
C27 C22 C23 C24 -0.9(5) . .
N2 C22 C23 C24 178.7(3) . .
Li1 C22 C23 C24 67.0(3) 7_656 .
C27 C22 C23 C28 -179.7(3) . .
N2 C22 C23 C28 -0.1(5) . .
Li1 C22 C23 C28 -111.8(3) 7_656 .
C27 C22 C23 Li1 -67.9(3) . 7_656
N2 C22 C23 Li1 111.7(3) . 7_656
C22 C23 C24 C25 0.5(5) . .
C28 C23 C24 C25 179.3(3) . .
Li1 C23 C24 C25 59.5(3) 7_656 .
C22 C23 C24 Li1 -59.0(3) . 7_656
C28 C23 C24 Li1 119.8(3) . 7_656
C23 C24 C25 C26 0.3(5) . .
Li1 C24 C25 C26 54.8(3) 7_656 .
C24 C25 C26 C27 -0.7(5) . .
C24 C25 C26 Li1 -56.4(3) . 7_656
C25 C26 C27 C22 0.3(5) . .
Li1 C26 C27 C22 62.9(3) 7_656 .
C25 C26 C27 C31 -179.5(3) . .
Li1 C26 C27 C31 -116.9(3) 7_656 .
C25 C26 C27 Li1 -62.6(3) . 7_656
C23 C22 C27 C26 0.5(5) . .
N2 C22 C27 C26 -179.1(3) . .
Li1 C22 C27 C26 -69.3(3) 7_656 .
C23 C22 C27 C31 -179.7(3) . .
N2 C22 C27 C31 0.7(5) . .
Li1 C22 C27 C31 110.4(3) 7_656 .
C23 C22 C27 Li1 69.9(3) . 7_656
N2 C22 C27 Li1 -109.7(3) . 7_656
C24 C23 C28 C30 60.8(4) . .
C22 C23 C28 C30 -120.4(4) . .
Li1 C23 C28 C30 159.2(3) 7_656 .
C24 C23 C28 C29 -64.1(4) . .
C22 C23 C28 C29 114.7(4) . .
Li1 C23 C28 C29 34.3(4) 7_656 .
C26 C27 C31 C32 -68.3(4) . .
C22 C27 C31 C32 111.9(4) . .
Li1 C27 C31 C32 -165.0(3) 7_656 .
C26 C27 C31 C33 55.3(4) . .
C22 C27 C31 C33 -124.5(3) . .
Li1 C27 C31 C33 -41.4(4) 7_656 .
C40 C35 C36 C37 2.0(10) . .
C34 C35 C36 C37 -178.5(8) . .
C35 C36 C37 C38 -2.6(12) . .
C36 C37 C38 C39 2.4(15) . .
C37 C38 C39 C40 -1.4(14) . .
C36 C35 C40 C39 -1.2(10) . .
C34 C35 C40 C39 179.3(8) . .
C38 C39 C40 C35 0.9(11) . .
